data_7109059
loop_
_publ_author_name
'Ravi Kiran Chinnagolla'
'Sandeep Pimparkar'
'Masilamani Jeganmohan'

_publ_section_title
;
 Ruthenium-catalyzed intramolecular selective halogenation of
 O-methylbenzohydroximoyl halides: a new route to halogenated aromatic
 nitriles
;
_journal_name_full Chem.Commun.
_journal_page_first 3146
_journal_paper_doi 10.1039/c3cc41124a
_journal_volume 49
_journal_year 2013
_chemical_formula_sum 'C8 H6 Br N O2'
_chemical_formula_weight 228.05
_chemical_name_systematic
;
?
;
_space_group_IT_number 2
_symmetry_cell_setting triclinic
_symmetry_space_group_name_Hall '-P 1'
_symmetry_space_group_name_H-M 'P -1'
_atom_sites_solution_hydrogens geom
_atom_sites_solution_primary direct
_atom_sites_solution_secondary difmap
_audit_creation_method SHELXL-97
_cell_angle_alpha 85.645(3)
_cell_angle_beta 89.563(3)
_cell_angle_gamma 70.248(3)
_cell_formula_units_Z 4
_cell_length_a 7.2030(10)
_cell_length_b 9.5004(12)
_cell_length_c 12.9717(16)
_cell_measurement_temperature 200(2)
_cell_volume 832.88(19)
_computing_cell_refinement 'Bruker SMART'
_computing_data_collection 'Bruker SMART'
_computing_data_reduction 'Bruker SAINT'
_computing_molecular_graphics 'Bruker SHELXTL'
_computing_publication_material 'Bruker SHELXTL'
_computing_structure_refinement 'SHELXL-97 (Sheldrick, 2008)'
_computing_structure_solution 'SHELXL-97 (Sheldrick, 2008)'
_diffrn_ambient_temperature 200(2)
_diffrn_measured_fraction_theta_full 0.974
_diffrn_measured_fraction_theta_max 0.974
_diffrn_radiation_monochromator graphite
_diffrn_radiation_source 'fine-focus sealed tube'
_diffrn_radiation_type MoK\a
_diffrn_radiation_wavelength 0.71073
_diffrn_reflns_av_R_equivalents 0.0244
_diffrn_reflns_av_sigmaI/netI 0.0273
_diffrn_reflns_limit_h_max 6
_diffrn_reflns_limit_h_min -9
_diffrn_reflns_limit_k_max 12
_diffrn_reflns_limit_k_min -12
_diffrn_reflns_limit_l_max 17
_diffrn_reflns_limit_l_min -17
_diffrn_reflns_number 13496
_diffrn_reflns_theta_full 28.53
_diffrn_reflns_theta_max 28.53
_diffrn_reflns_theta_min 1.57
_exptl_absorpt_coefficient_mu 4.889
_exptl_absorpt_correction_T_max 0.6153
_exptl_absorpt_correction_T_min 0.5084
_exptl_absorpt_correction_type multi-scan
_exptl_absorpt_process_details 'multi-scan absorption correction'
_exptl_crystal_colour brown
_exptl_crystal_density_diffrn 1.819
_exptl_crystal_density_method 'not measured'
_exptl_crystal_description Needle
_exptl_crystal_F_000 448
_exptl_crystal_size_max 0.16
_exptl_crystal_size_mid 0.13
_exptl_crystal_size_min 0.11
_refine_diff_density_max 1.059
_refine_diff_density_min -0.417
_refine_diff_density_rms 0.073
_refine_ls_extinction_method none
_refine_ls_goodness_of_fit_ref 1.043
_refine_ls_hydrogen_treatment mixed
_refine_ls_matrix_type full
_refine_ls_number_parameters 225
_refine_ls_number_reflns 4127
_refine_ls_number_restraints 0
_refine_ls_restrained_S_all 1.043
_refine_ls_R_factor_all 0.0325
_refine_ls_R_factor_gt 0.0255
_refine_ls_shift/su_max 0.001
_refine_ls_shift/su_mean 0.000
_refine_ls_structure_factor_coef Fsqd
_refine_ls_weighting_details 'calc w=1/[\s^2^(Fo^2^)+(0.0282P)^2^+0.4897P] where P=(Fo^2^+2Fc^2^)/3'
_refine_ls_weighting_scheme calc
_refine_ls_wR_factor_gt 0.0592
_refine_ls_wR_factor_ref 0.0613
_reflns_number_gt 3572
_reflns_number_total 4127
_reflns_threshold_expression >2\s(I)
_cod_data_source_file c3cc41124a.txt
_cod_data_source_block 4c
_cod_original_sg_symbol_H-M P-1
_cod_database_code 7109059

loop_
_symmetry_equiv_pos_as_xyz
'x, y, z'
'-x, -y, -z'

loop_
_atom_site_label
_atom_site_type_symbol
_atom_site_fract_x
_atom_site_fract_y
_atom_site_fract_z
_atom_site_U_iso_or_equiv
_atom_site_adp_type
_atom_site_occupancy
_atom_site_symmetry_multiplicity
_atom_site_calc_flag
_atom_site_refinement_flags
Br1 Br 0.51441(3) 0.71344(2) 0.492029(14) 0.02515(7) Uani 1 1 d .
Br2 Br 1.28047(3) -0.07035(2) 0.218131(16) 0.02694(7) Uani 1 1 d .
O1 O 0.2458(2) 1.00093(16) 0.80843(11) 0.0242(3) Uani 1 1 d .
O2 O 0.2865(2) 0.97539(17) 0.60957(11) 0.0252(3) Uani 1 1 d .
H2 H 0.234(4) 1.032(3) 0.640(2) 0.038 Uiso 1 1 d .
O3 O 1.0486(2) 0.21868(17) 0.09773(11) 0.0258(3) Uani 1 1 d .
H7 H 0.992(4) 0.279(3) 0.071(2) 0.039 Uiso 1 1 d .
O4 O 0.8369(2) 0.48126(15) 0.16199(11) 0.0266(3) Uani 1 1 d .
N1 N 0.7798(3) 0.3899(2) 0.93655(16) 0.0404(5) Uani 1 1 d .
N2 N 0.9854(3) 0.2888(2) 0.60820(14) 0.0274(4) Uani 1 1 d .
C1 C 0.2160(3) 1.0235(3) 0.91510(16) 0.0269(5) Uani 1 1 d .
H3 H 0.1743 0.9455 0.9480 0.040 Uiso 1 1 calc R
H4 H 0.1163 1.1191 0.9226 0.040 Uiso 1 1 calc R
H1 H 0.3371 1.0211 0.9468 0.040 Uiso 1 1 calc R
C2 C 0.3687(3) 0.8653(2) 0.78272(15) 0.0190(4) Uani 1 1 d .
C3 C 0.4697(3) 0.7443(2) 0.84949(15) 0.0209(4) Uani 1 1 d .
H6 H 0.4588 0.7502 0.9206 0.025 Uiso 1 1 calc R
C4 C 0.5892(3) 0.6122(2) 0.80866(15) 0.0205(4) Uani 1 1 d .
C5 C 0.6961(3) 0.4868(3) 0.87902(17) 0.0289(5) Uani 1 1 d .
C6 C 0.3853(3) 0.8555(2) 0.67502(14) 0.0182(4) Uani 1 1 d .
C7 C 0.6066(3) 0.5999(2) 0.70267(15) 0.0204(4) Uani 1 1 d .
H5 H 0.6861 0.5114 0.6765 0.024 Uiso 1 1 calc R
C8 C 0.5023(3) 0.7231(2) 0.63683(14) 0.0171(4) Uani 1 1 d .
C9 C 1.0340(3) 0.2351(2) 0.20004(14) 0.0182(4) Uani 1 1 d .
C10 C 0.9233(3) 0.3728(2) 0.23807(14) 0.0179(4) Uani 1 1 d .
C11 C 0.9096(3) 0.3879(2) 0.34306(15) 0.0185(4) Uani 1 1 d .
H11 H 0.8362 0.4789 0.3683 0.022 Uiso 1 1 calc R
C12 C 1.0083(3) 0.2636(2) 0.41095(14) 0.0183(4) Uani 1 1 d .
C13 C 0.9941(3) 0.2782(2) 0.52093(15) 0.0204(4) Uani 1 1 d .
C14 C 0.7279(3) 0.6242(2) 0.1903(2) 0.0324(5) Uani 1 1 d .
H8 H 0.6200 0.6188 0.2324 0.049 Uiso 1 1 calc R
H9 H 0.6776 0.6897 0.1293 0.049 Uiso 1 1 calc R
H12 H 0.8112 0.6626 0.2287 0.049 Uiso 1 1 calc R
C15 C 1.1205(3) 0.1267(2) 0.37544(15) 0.0191(4) Uani 1 1 d .
H10 H 1.1860 0.0452 0.4214 0.023 Uiso 1 1 calc R
C16 C 1.1318(3) 0.1151(2) 0.26962(15) 0.0183(4) Uani 1 1 d .

loop_
_atom_site_aniso_label
_atom_site_aniso_U_11
_atom_site_aniso_U_22
_atom_site_aniso_U_33
_atom_site_aniso_U_23
_atom_site_aniso_U_13
_atom_site_aniso_U_12
Br1 0.02781(12) 0.03206(12) 0.01541(10) -0.00606(8) 0.00350(8) -0.00909(9)
Br2 0.03046(13) 0.01916(11) 0.02364(11) -0.00601(8) 0.00118(9) 0.00240(8)
O1 0.0277(8) 0.0225(7) 0.0178(7) -0.0053(6) 0.0044(6) -0.0018(6)
O2 0.0311(9) 0.0192(7) 0.0187(7) 0.0017(6) -0.0011(6) -0.0004(6)
O3 0.0332(9) 0.0231(8) 0.0139(7) -0.0031(6) -0.0015(6) 0.0005(6)
O4 0.0358(9) 0.0170(7) 0.0208(7) 0.0001(6) -0.0036(6) -0.0012(6)
N1 0.0477(13) 0.0344(11) 0.0261(10) 0.0043(9) -0.0042(9) 0.0017(9)
N2 0.0289(10) 0.0292(10) 0.0219(9) -0.0060(7) 0.0025(7) -0.0060(8)
C1 0.0312(12) 0.0294(11) 0.0204(10) -0.0103(8) 0.0077(9) -0.0091(9)
C2 0.0173(10) 0.0207(10) 0.0190(9) -0.0041(7) 0.0028(7) -0.0059(7)
C3 0.0216(10) 0.0257(10) 0.0152(9) -0.0002(7) 0.0012(8) -0.0082(8)
C4 0.0194(10) 0.0211(10) 0.0191(9) 0.0035(7) -0.0020(8) -0.0052(7)
C5 0.0302(12) 0.0288(11) 0.0234(10) 0.0005(9) -0.0002(9) -0.0047(9)
C6 0.0173(10) 0.0202(9) 0.0170(9) 0.0017(7) 0.0004(7) -0.0070(7)
C7 0.0171(10) 0.0200(9) 0.0228(10) -0.0020(8) 0.0021(8) -0.0047(7)
C8 0.0175(10) 0.0211(9) 0.0138(8) -0.0009(7) 0.0018(7) -0.0079(7)
C9 0.0186(10) 0.0201(9) 0.0153(8) -0.0044(7) 0.0018(7) -0.0051(7)
C10 0.0172(10) 0.0173(9) 0.0186(9) -0.0013(7) -0.0010(7) -0.0048(7)
C11 0.0180(10) 0.0178(9) 0.0197(9) -0.0057(7) 0.0024(7) -0.0052(7)
C12 0.0171(10) 0.0213(9) 0.0172(9) -0.0062(7) 0.0020(7) -0.0064(7)
C13 0.0189(10) 0.0199(10) 0.0208(10) -0.0035(8) 0.0004(8) -0.0041(7)
C14 0.0335(13) 0.0138(10) 0.0453(14) 0.0105(9) -0.0151(11) -0.0043(8)
C15 0.0176(10) 0.0202(10) 0.0181(9) -0.0027(7) 0.0000(7) -0.0043(7)
C16 0.0163(9) 0.0173(9) 0.0196(9) -0.0063(7) 0.0005(7) -0.0026(7)

loop_
_atom_type_symbol
_atom_type_description
_atom_type_scat_dispersion_real
_atom_type_scat_dispersion_imag
_atom_type_scat_source
C C 0.0033 0.0016 'International Tables Vol C Tables 4.2.6.8 and 6.1.1.4'
H H 0.0000 0.0000 'International Tables Vol C Tables 4.2.6.8 and 6.1.1.4'
N N 0.0061 0.0033 'International Tables Vol C Tables 4.2.6.8 and 6.1.1.4'
O O 0.0106 0.0060 'International Tables Vol C Tables 4.2.6.8 and 6.1.1.4'
Br Br -0.2901 2.4595 'International Tables Vol C Tables 4.2.6.8 and 6.1.1.4'

loop_
_geom_angle_atom_site_label_1
_geom_angle_atom_site_label_2
_geom_angle_atom_site_label_3
_geom_angle
C2 O1 C1 117.85(16)
C6 O2 H2 107(2)
C9 O3 H7 111(3)
C10 O4 C14 118.27(16)
O1 C1 H3 109.5
O1 C1 H4 109.5
H3 C1 H4 109.5
O1 C1 H1 109.5
H3 C1 H1 109.5
H4 C1 H1 109.5
O1 C2 C3 126.97(17)
O1 C2 C6 112.78(17)
C3 C2 C6 120.25(18)
C2 C3 C4 118.98(18)
C2 C3 H6 120.5
C4 C3 H6 120.5
C7 C4 C3 121.67(18)
C7 C4 C5 119.71(19)
C3 C4 C5 118.61(18)
N1 C5 C4 178.4(2)
O2 C6 C8 120.43(17)
O2 C6 C2 120.02(18)
C8 C6 C2 119.55(17)
C8 C7 C4 118.30(18)
C8 C7 H5 120.9
C4 C7 H5 120.9
C6 C8 C7 121.24(17)
C6 C8 Br1 118.06(14)
C7 C8 Br1 120.69(14)
O3 C9 C16 119.71(17)
O3 C9 C10 121.28(17)
C16 C9 C10 119.01(17)
O4 C10 C11 126.31(17)
O4 C10 C9 113.08(16)
C11 C10 C9 120.61(17)
C10 C11 C12 118.72(17)
C10 C11 H11 120.6
C12 C11 H11 120.6
C15 C12 C11 121.86(17)
C15 C12 C13 119.07(18)
C11 C12 C13 119.07(17)
N2 C13 C12 179.1(2)
O4 C14 H8 109.5
O4 C14 H9 109.5
H8 C14 H9 109.5
O4 C14 H12 109.5
H8 C14 H12 109.5
H9 C14 H12 109.5
C16 C15 C12 118.08(18)
C16 C15 H10 121.0
C12 C15 H10 121.0
C15 C16 C9 121.71(17)
C15 C16 Br2 119.38(14)
C9 C16 Br2 118.90(14)

loop_
_geom_bond_atom_site_label_1
_geom_bond_atom_site_label_2
_geom_bond_distance
Br1 C8 1.8875(18)
Br2 C16 1.8947(18)
O1 C2 1.358(2)
O1 C1 1.420(2)
O2 C6 1.356(2)
O2 H2 0.69(3)
O3 C9 1.347(2)
O3 H7 0.66(3)
O4 C10 1.358(2)
O4 C14 1.395(3)
N1 C5 1.139(3)
N2 C13 1.143(3)
C1 H3 0.9600
C1 H4 0.9600
C1 H1 0.9600
C2 C3 1.376(3)
C2 C6 1.409(3)
C3 C4 1.400(3)
C3 H6 0.9300
C4 C7 1.390(3)
C4 C5 1.439(3)
C6 C8 1.382(3)
C7 C8 1.389(3)
C7 H5 0.9300
C9 C16 1.386(3)
C9 C10 1.406(3)
C10 C11 1.380(3)
C11 C12 1.400(3)
C11 H11 0.9300
C12 C15 1.390(3)
C12 C13 1.443(3)
C14 H8 0.9600
C14 H9 0.9600
C14 H12 0.9600
C15 C16 1.385(3)
C15 H10 0.9300

loop_
_geom_torsion_atom_site_label_1
_geom_torsion_atom_site_label_2
_geom_torsion_atom_site_label_3
_geom_torsion_atom_site_label_4
_geom_torsion
C1 O1 C2 C3 0.2(3)
C1 O1 C2 C6 179.40(18)
O1 C2 C3 C4 179.39(19)
C6 C2 C3 C4 0.2(3)
C2 C3 C4 C7 -0.6(3)
C2 C3 C4 C5 179.2(2)
C7 C4 C5 N1 166(9)
C3 C4 C5 N1 -13(10)
O1 C2 C6 O2 1.2(3)
C3 C2 C6 O2 -179.56(19)
O1 C2 C6 C8 -178.71(17)
C3 C2 C6 C8 0.6(3)
C3 C4 C7 C8 0.2(3)
C5 C4 C7 C8 -179.66(19)
O2 C6 C8 C7 179.12(18)
C2 C6 C8 C7 -1.0(3)
O2 C6 C8 Br1 -1.5(3)
C2 C6 C8 Br1 178.34(14)
C4 C7 C8 C6 0.6(3)
C4 C7 C8 Br1 -178.71(15)
C14 O4 C10 C11 2.2(3)
C14 O4 C10 C9 -178.10(18)
O3 C9 C10 O4 0.2(3)
C16 C9 C10 O4 179.32(18)
O3 C9 C10 C11 179.95(18)
C16 C9 C10 C11 -1.0(3)
O4 C10 C11 C12 179.83(19)
C9 C10 C11 C12 0.1(3)
C10 C11 C12 C15 0.6(3)
C10 C11 C12 C13 -179.74(18)
C15 C12 C13 N2 42(14)
C11 C12 C13 N2 -138(14)
C11 C12 C15 C16 -0.4(3)
C13 C12 C15 C16 179.88(18)
C12 C15 C16 C9 -0.4(3)
C12 C15 C16 Br2 -179.22(15)
O3 C9 C16 C15 -179.78(18)
C10 C9 C16 C15 1.1(3)
O3 C9 C16 Br2 -1.0(3)
C10 C9 C16 Br2 179.91(14)
